data_2201223
loop_
_publ_author_name
'Light, Mark E.'
'Murphy, Patrick J.'
'Brown, Paul M.'
'Hursthouse, Michael B.'

_publ_section_title
;
 4,4-Dimethyl-3,5,8,10-tetraoxatricyclo[5.2.1.0^2,6^]decane
;
_journal_issue 5
_journal_name_full 'Acta Crystallographica Section E'
_journal_page_first o560
_journal_page_last o561
_journal_paper_doi 10.1107/S160053680200661X
_journal_volume 58
_journal_year 2002
_chemical_formula_iupac 'C8 H12 O4'
_chemical_formula_moiety 'C8 H12 O4'
_chemical_formula_sum 'C8 H12 O4'
_chemical_formula_weight 172.18
_chemical_name_systematic
;
4,4-Dimethyl-3,5,8,10-tetraoxatricyclo[5.2.1.0^2,6^]decane
;
_space_group_IT_number 4
_symmetry_cell_setting monoclinic
_symmetry_space_group_name_Hall 'P 2yb'
_symmetry_space_group_name_H-M 'P 1 21 1'
_atom_sites_solution_hydrogens geom
_atom_sites_solution_primary direct
_atom_sites_solution_secondary difmap
_audit_creation_method SHELXL-97
_cell_angle_alpha 90.00
_cell_angle_beta 113.000(7)
_cell_angle_gamma 90.00
_cell_formula_units_Z 2
_cell_length_a 8.1183(7)
_cell_length_b 5.9280(5)
_cell_length_c 9.0398(7)
_cell_measurement_reflns_used 3809
_cell_measurement_temperature 120(2)
_cell_measurement_theta_max 25.0
_cell_measurement_theta_min 4.2
_cell_volume 400.46(6)
_computing_cell_refinement 'SCALEPACK (Otwinowski & Minor, 1997) and COLLECT (Hooft, 1998)'
_computing_data_collection 'COLLECT (Hooft, 1998)'
_computing_data_reduction 'DENZO (Otwinowski & Minor, 1997), COLLECT and MAXUS (Mackay et al., 1998)'
_computing_molecular_graphics 'CAMERON (Watkin et al., 1993)'
_computing_publication_material 'WINGX (Farrugia, 1998)'
_computing_structure_refinement 'SHELXL97 (Sheldrick, 1997)'
_computing_structure_solution 'SHELXS97 (Sheldrick, 1990)'
_diffrn_ambient_temperature 120(2)
_diffrn_detector_area_resol_mean '9.091 pixels mm^1^'
_diffrn_measured_fraction_theta_full 0.992
_diffrn_measured_fraction_theta_max 0.992
_diffrn_measurement_device_type 'Bruker--Nonius KappaCCD area-detector'
_diffrn_measurement_method '\f and \w scans to fill the asymmetric unit'
_diffrn_radiation_monochromator graphite
_diffrn_radiation_source 'Bruker Nonius FR591 Rotating anode'
_diffrn_radiation_type MoK\a
_diffrn_radiation_wavelength 0.71073
_diffrn_reflns_av_R_equivalents 0.069
_diffrn_reflns_av_sigmaI/netI 0.053
_diffrn_reflns_limit_h_max 9
_diffrn_reflns_limit_h_min -9
_diffrn_reflns_limit_k_max 7
_diffrn_reflns_limit_k_min -6
_diffrn_reflns_limit_l_max 10
_diffrn_reflns_limit_l_min -10
_diffrn_reflns_number 3809
_diffrn_reflns_theta_full 25.0
_diffrn_reflns_theta_max 25.0
_diffrn_reflns_theta_min 4.2
_diffrn_standards_decay_% 0
_diffrn_standards_interval_count 0
_diffrn_standards_interval_time 0
_diffrn_standards_number 0
_exptl_absorpt_coefficient_mu 0.115
_exptl_absorpt_correction_T_max 0.989
_exptl_absorpt_correction_T_min 0.977
_exptl_absorpt_correction_type multi-scan
_exptl_absorpt_process_details '(SORTAV; Blessing, 1997)'
_exptl_crystal_colour Colourless
_exptl_crystal_density_diffrn 1.428
_exptl_crystal_density_method 'not measured'
_exptl_crystal_description Block
_exptl_crystal_F_000 184
_exptl_crystal_size_max 0.20
_exptl_crystal_size_mid 0.10
_exptl_crystal_size_min 0.10
_refine_diff_density_max 0.16
_refine_diff_density_min -0.17
_refine_ls_abs_structure_details 'Flack (1983) '
_refine_ls_extinction_coef 0.051(9)
_refine_ls_extinction_expression Fc^*^=kFc[1+0.001xFc^2^\l^3^/sin(2\q)]^-1/4^
_refine_ls_extinction_method SHELXL97
_refine_ls_goodness_of_fit_ref 1.03
_refine_ls_hydrogen_treatment constr
_refine_ls_matrix_type full
_refine_ls_number_parameters 112
_refine_ls_number_reflns 771
_refine_ls_number_restraints 1
_refine_ls_restrained_S_all 1.03
_refine_ls_R_factor_all 0.052
_refine_ls_R_factor_gt 0.033
_refine_ls_shift/su_max 0.001
_refine_ls_shift/su_mean 0.000
_refine_ls_structure_factor_coef Fsqd
_refine_ls_weighting_details 'calc w = 1/[\s^2^(Fo^2^)+(0.0343P)^2^] where P = (Fo^2^+2Fc^2^)/3'
_refine_ls_weighting_scheme calc
_refine_ls_wR_factor_gt 0.063
_refine_ls_wR_factor_ref 0.069
_reflns_number_gt 620
_reflns_number_total 771
_reflns_threshold_expression I>2\s(I)
_cod_data_source_file ya6101.cif
_cod_data_source_block I
_cod_depositor_comments
;
The following automatic conversions were performed:
'_symmetry_cell_setting' value 'Monoclinic' changed to 'monoclinic'
according to '/home/saulius/struct/CIF-dictionaries/cif_core.dic'
dictionary named 'cif_core.dic' version 2.4.1 from 2010-06-29.

Automatic conversion script
Id: cif_fix_enum 1527 2010-12-29 10:47:43Z saulius 

The following automatic conversions were performed:

'_symmetry_cell_setting' value 'Monoclinic' changed to 'monoclinic'
according to /home/saulius/struct/CIF-dictionaries/cif_core.dic
dictionary named 'cif_core.dic' version 2.4.1 from 2010-06-29.

Automatic conversion script
Id: cif_fix_values 1715 2011-07-08 13:25:40Z adriana 
;
_cod_original_sg_symbol_H-M 'P 21'
_cod_database_code 2201223
_cod_database_fobs_code 2201223

loop_
_symmetry_equiv_pos_as_xyz
'x, y, z'
'-x, y+1/2, -z'

loop_
_atom_site_label
_atom_site_fract_x
_atom_site_fract_y
_atom_site_fract_z
_atom_site_U_iso_or_equiv
_atom_site_adp_type
_atom_site_calc_flag
_atom_site_refinement_flags
_atom_site_occupancy
_atom_site_disorder_assembly
_atom_site_disorder_group
_atom_site_type_symbol
C1 0.9472(4) 0.3881(5) 0.8485(3) 0.0211(7) Uani d . 1 . . C
H1 0.9986 0.4416 0.9625 0.025 Uiso calc R 1 . . H
C2 0.7454(4) 0.3654(5) 0.7754(3) 0.0211(7) Uani d . 1 . . C
H2 0.6829 0.5133 0.7403 0.025 Uiso calc R 1 . . H
O3 0.6810(2) 0.2413(3) 0.8764(2) 0.0225(5) Uani d . 1 . . O
C4 0.5576(4) 0.0780(5) 0.7770(3) 0.0198(7) Uani d . 1 . . C
O5 0.6405(2) 0.0061(3) 0.6699(2) 0.0198(5) Uani d . 1 . . O
C6 0.7175(4) 0.2033(5) 0.6332(3) 0.0192(7) Uani d . 1 . . C
H6 0.6421 0.2701 0.5265 0.023 Uiso calc R 1 . . H
C7 0.9112(4) 0.1654(5) 0.6539(3) 0.0196(7) Uani d . 1 . . C
H7 0.9295 0.0263 0.5996 0.024 Uiso calc R 1 . . H
O8 0.9668(2) 0.3694(3) 0.6012(2) 0.0226(5) Uani d . 1 . . O
C9 1.0001(4) 0.5267(6) 0.7325(3) 0.0263(7) Uani d . 1 . . C
H9B 0.9251 0.6636 0.6967 0.032 Uiso calc R 1 . . H
H9A 1.1277 0.5713 0.7814 0.032 Uiso calc R 1 . . H
O10 1.0063(2) 0.1653(3) 0.8225(2) 0.0203(5) Uani d . 1 . . O
C11 0.3781(4) 0.1855(6) 0.6853(3) 0.0251(7) Uani d . 1 . . C
H11A 0.3925 0.3110 0.6208 0.038 Uiso calc R 1 . . H
H11B 0.3285 0.2421 0.7611 0.038 Uiso calc R 1 . . H
H11C 0.2966 0.0732 0.6144 0.038 Uiso calc R 1 . . H
C12 0.5486(4) -0.1174(5) 0.8775(3) 0.0252(7) Uani d . 1 . . C
H12A 0.6698 -0.1733 0.9394 0.038 Uiso calc R 1 . . H
H12B 0.4767 -0.2379 0.8078 0.038 Uiso calc R 1 . . H
H12C 0.4934 -0.0693 0.9513 0.038 Uiso calc R 1 . . H

loop_
_atom_site_aniso_label
_atom_site_aniso_U_11
_atom_site_aniso_U_22
_atom_site_aniso_U_33
_atom_site_aniso_U_12
_atom_site_aniso_U_13
_atom_site_aniso_U_23
C1 0.0221(16) 0.0209(18) 0.0209(15) -0.0011(14) 0.0088(12) -0.0061(13)
C2 0.0220(15) 0.0201(17) 0.0243(15) 0.0000(14) 0.0123(12) -0.0006(13)
O3 0.0213(11) 0.0294(14) 0.0188(10) -0.0035(10) 0.0098(8) -0.0053(9)
C4 0.0212(16) 0.0239(19) 0.0163(14) -0.0005(13) 0.0096(12) -0.0049(12)
O5 0.0234(11) 0.0211(12) 0.0191(10) -0.0027(9) 0.0131(8) -0.0026(9)
C6 0.0220(16) 0.0177(19) 0.0191(14) -0.0026(14) 0.0091(11) 0.0017(12)
C7 0.0221(17) 0.0207(17) 0.0198(14) -0.0044(14) 0.0121(11) 0.0017(13)
O8 0.0266(11) 0.0203(12) 0.0228(11) -0.0007(10) 0.0117(8) 0.0028(9)
C9 0.0282(17) 0.0197(18) 0.0337(17) -0.0042(14) 0.0152(13) -0.0024(14)
O10 0.0206(11) 0.0213(12) 0.0189(9) 0.0024(9) 0.0075(8) 0.0003(9)
C11 0.0189(16) 0.0290(19) 0.0283(15) 0.0000(15) 0.0102(12) -0.0026(14)
C12 0.0267(17) 0.0276(18) 0.0254(15) -0.0007(15) 0.0147(12) 0.0000(14)

loop_
_atom_type_symbol
_atom_type_description
_atom_type_scat_dispersion_real
_atom_type_scat_dispersion_imag
_atom_type_scat_source
C C 0.0033 0.0016 'International Tables Vol C Tables 4.2.6.8 and 6.1.1.4'
H H 0.0000 0.0000 'International Tables Vol C Tables 4.2.6.8 and 6.1.1.4'
O O 0.0106 0.0060 'International Tables Vol C Tables 4.2.6.8 and 6.1.1.4'

loop_
_geom_angle_atom_site_label_1
_geom_angle_atom_site_label_2
_geom_angle_atom_site_label_3
_geom_angle
_geom_angle_publ_flag
O10 C1 C2 102.6(2) no
O10 C1 C9 100.3(2) no
C2 C1 C9 107.2(2) no
O10 C1 H1 115.0 no
C2 C1 H1 115.0 no
C9 C1 H1 115.0 no
O3 C2 C1 111.8(2) no
O3 C2 C6 103.9(2) no
C1 C2 C6 101.5(2) no
O3 C2 H2 112.9 no
C1 C2 H2 112.9 no
C6 C2 H2 112.9 no
C2 O3 C4 106.84(19) no
O3 C4 O5 103.1(2) no
O3 C4 C12 109.4(2) no
O5 C4 C12 109.0(2) no
O3 C4 C11 110.4(2) no
O5 C4 C11 111.1(2) no
C12 C4 C11 113.3(2) no
C6 O5 C4 106.0(2) no
O5 C6 C7 112.1(2) no
O5 C6 C2 104.5(2) no
C7 C6 C2 100.4(2) no
O5 C6 H6 113.0 no
C7 C6 H6 113.0 no
C2 C6 H6 113.0 no
O10 C7 O8 104.4(2) no
O10 C7 C6 103.60(19) no
O8 C7 C6 106.1(2) no
O10 C7 H7 113.9 no
O8 C7 H7 113.9 no
C6 C7 H7 113.9 no
C7 O8 C9 104.61(18) no
O8 C9 C1 101.8(2) no
O8 C9 H9B 111.4 no
C1 C9 H9B 111.4 no
O8 C9 H9A 111.4 no
C1 C9 H9A 111.4 no
H9B C9 H9A 109.3 no
C7 O10 C1 95.6(2) no
C4 C11 H11A 109.5 no
C4 C11 H11B 109.5 no
H11A C11 H11B 109.5 no
C4 C11 H11C 109.5 no
H11A C11 H11C 109.5 no
H11B C11 H11C 109.5 no
C4 C12 H12A 109.5 no
C4 C12 H12B 109.5 no
H12A C12 H12B 109.5 no
C4 C12 H12C 109.5 no
H12A C12 H12C 109.5 no
H12B C12 H12C 109.5 no

loop_
_geom_bond_atom_site_label_1
_geom_bond_atom_site_label_2
_geom_bond_site_symmetry_2
_geom_bond_distance
_geom_bond_publ_flag
C1 O10 . 1.456(4) no
C1 C2 . 1.514(4) no
C1 C9 . 1.520(4) no
C1 H1 . 1.0000 no
C2 O3 . 1.422(3) no
C2 C6 . 1.549(4) no
C2 H2 . 1.0000 no
O3 C4 . 1.430(3) no
C4 O5 . 1.443(3) no
C4 C12 . 1.491(4) no
C4 C11 . 1.508(4) no
O5 C6 . 1.425(3) no
C6 C7 . 1.526(4) no
C6 H6 . 1.0000 no
C7 O10 . 1.414(3) no
C7 O8 . 1.436(3) no
C7 H7 . 1.0000 no
O8 C9 . 1.450(3) no
C9 H9B . 0.9900 no
C9 H9A . 0.9900 no
C11 H11A . 0.9800 no
C11 H11B . 0.9800 no
C11 H11C . 0.9800 no
C12 H12A . 0.9800 no
C12 H12B . 0.9800 no
C12 H12C . 0.9800 no

loop_
_cod_related_entry_id
_cod_related_entry_database
_cod_related_entry_code
1 ChemSpider 21389228
